data_1558579
loop_
_publ_author_name
'Mao, Xu-Dong'
'Zhang, Cheng-Gang'
'Chen, Ting'
'Zhao, Sen-Miao'
'Chou, Gui-Xin'

_publ_section_title
;
 Cytotoxic Diterpenoids from <i>Caryopteris aureoglandulosa</i>.
;
_journal_issue 7
_journal_name_full 'Journal of natural products'
_journal_page_first 2093
_journal_page_last 2101
_journal_paper_doi 10.1021/acs.jnatprod.9b01052
_journal_volume 83
_journal_year 2020
_chemical_formula_moiety 'C19 H14 O6, 0.5(O)'
_chemical_formula_sum 'C19 H14 O6.5'
_chemical_formula_weight 346.30
_space_group_crystal_system monoclinic
_space_group_IT_number 4
_space_group_name_Hall 'P 2yb'
_space_group_name_H-M_alt 'P 1 21 1'
_atom_sites_solution_hydrogens geom
_atom_sites_solution_primary dual
_audit_creation_date 2019-06-27
_audit_creation_method
;
Olex2 1.2
(compiled 2018.05.29 svn.r3508 for OlexSys, GUI svn.r5506)
;
_cell_angle_alpha 90
_cell_angle_beta 94.713(8)
_cell_angle_gamma 90
_cell_formula_units_Z 4
_cell_length_a 11.7598(12)
_cell_length_b 6.7923(5)
_cell_length_c 19.840(2)
_cell_measurement_reflns_used 1636
_cell_measurement_temperature 297
_cell_measurement_theta_max 66.613
_cell_measurement_theta_min 3.772
_cell_volume 1579.4(3)
_computing_cell_refinement 'SAINT V8.38A (?, 2016)'
_computing_data_reduction 'SAINT V8.38A (?, 2016)'
_computing_molecular_graphics 'Olex2 (Dolomanov et al., 2009)'
_computing_publication_material 'Olex2 (Dolomanov et al., 2009)'
_computing_structure_refinement 'ShelXL (Sheldrick, 2015)'
_computing_structure_solution 'ShelXT (Sheldrick, 2015)'
_diffrn_ambient_temperature 297.0
_diffrn_measured_fraction_theta_full 0.990
_diffrn_measured_fraction_theta_max 0.990
_diffrn_measurement_device_type 'Bruker APEX-II CCD'
_diffrn_measurement_method '\f and \w scans'
_diffrn_radiation_type CuK\a
_diffrn_radiation_wavelength 1.54178
_diffrn_reflns_av_R_equivalents 0.0704
_diffrn_reflns_av_unetI/netI 0.1013
_diffrn_reflns_Laue_measured_fraction_full 0.990
_diffrn_reflns_Laue_measured_fraction_max 0.990
_diffrn_reflns_limit_h_max 14
_diffrn_reflns_limit_h_min -12
_diffrn_reflns_limit_k_max 8
_diffrn_reflns_limit_k_min -6
_diffrn_reflns_limit_l_max 23
_diffrn_reflns_limit_l_min -22
_diffrn_reflns_number 8911
_diffrn_reflns_point_group_measured_fraction_full 0.823
_diffrn_reflns_point_group_measured_fraction_max 0.823
_diffrn_reflns_theta_full 66.881
_diffrn_reflns_theta_max 66.881
_diffrn_reflns_theta_min 3.771
_diffrn_standards_number 0
_exptl_absorpt_coefficient_mu 0.935
_exptl_absorpt_correction_T_max 0.7528
_exptl_absorpt_correction_T_min 0.6071
_exptl_absorpt_correction_type multi-scan
_exptl_absorpt_process_details
'SADABS-2016/2 (Bruker,2016/2) was used for absorption correction. wR2(int) was 0.1364 before and 0.0787 after correction. The Ratio of minimum to maximum transmission is 0.8065. The \l/2 correction factor is Not present.'
_exptl_crystal_colour red
_exptl_crystal_colour_primary red
_exptl_crystal_density_diffrn 1.456
_exptl_crystal_description needle
_exptl_crystal_F_000 720
_exptl_crystal_size_max 0.08
_exptl_crystal_size_mid 0.02
_exptl_crystal_size_min 0.01
_refine_diff_density_max 0.265
_refine_diff_density_min -0.302
_refine_diff_density_rms 0.057
_refine_ls_abs_structure_details
;
 Refined as an inversion twin.
;
_refine_ls_abs_structure_Flack 1.2(8)
_refine_ls_extinction_method none
_refine_ls_goodness_of_fit_ref 1.029
_refine_ls_hydrogen_treatment constr
_refine_ls_matrix_type full
_refine_ls_number_parameters 467
_refine_ls_number_reflns 4607
_refine_ls_number_restraints 1
_refine_ls_restrained_S_all 1.029
_refine_ls_R_factor_all 0.1371
_refine_ls_R_factor_gt 0.0816
_refine_ls_shift/su_max 0.000
_refine_ls_shift/su_mean 0.000
_refine_ls_structure_factor_coef Fsqd
_refine_ls_weighting_details 'w=1/[\s^2^(Fo^2^)+(0.1164P)^2^] where P=(Fo^2^+2Fc^2^)/3'
_refine_ls_weighting_scheme calc
_refine_ls_wR_factor_gt 0.2089
_refine_ls_wR_factor_ref 0.2450
_reflns_Friedel_coverage 0.521
_reflns_Friedel_fraction_full 0.622
_reflns_Friedel_fraction_max 0.622
_reflns_number_gt 2525
_reflns_number_total 4607
_reflns_threshold_expression 'I > 2\s(I)'
_cod_data_source_file np9b01052_si_005.cif
_cod_data_source_block 22019728_0m
_cod_depositor_comments
;
Adding full bibliography for 1558578--1558581.cif.

2022-03-31
Z value and formula fixed to values more according to usual
chemical conventions.                 miguel
;
_cod_original_formula_sum 'C38 H28 O13'
_cod_original_formula_weight 692.60
_cod_original_formula_moiety '2(C19 H14 O6), O'
_cod_original_formula_units_Z 2
_cod_database_code 1558579
_shelx_shelxl_version_number 2018/3
_shelx_space_group_comment
;
The symmetry employed for this shelxl refinement is uniquely defined
by the following loop, which should always be used as a source of
symmetry information in preference to the above space-group names.
They are only intended as comments.
;
_shelx_estimated_absorpt_t_max 0.991
_shelx_estimated_absorpt_t_min 0.929
_olex2_refinement_description
;
1. Twinned data refinement
 Scales: -0.2(8)
 1.2(8)
2. Fixed Uiso
 At 1.2 times of:
  All C(H) groups, All C(H,H) groups
 At 1.5 times of:
  All C(H,H,H) groups, All O(H) groups
3.a Ternary CH refined with riding coordinates:
 C20(H20), C1(H1)
3.b Secondary CH2 refined with riding coordinates:
 C2(H2A,H2B), C3(H3A,H3B), C21(H21A,H21B), C22(H22A,H22B)
3.c Aromatic/amide H refined with riding coordinates:
 C6(H6), C25(H25), C34(H34), C15(H15)
3.d Idealised Me refined as rotating group:
 C36(H36A,H36B,H36C), C38(H38A,H38B,H38C), C17(H17A,H17B,H17C), C19(H19A,H19B,
 H19C)
3.e Idealised tetrahedral OH refined as rotating group:
 O5(H5), O6(H6A)
;
_olex2_submission_special_instructions 'No special instructions were received'

loop_
_space_group_symop_operation_xyz
'x, y, z'
'-x, y+1/2, -z'

loop_
_atom_site_label
_atom_site_type_symbol
_atom_site_fract_x
_atom_site_fract_y
_atom_site_fract_z
_atom_site_U_iso_or_equiv
_atom_site_adp_type
_atom_site_occupancy
_atom_site_site_symmetry_order
_atom_site_calc_flag
_atom_site_refinement_flags_posn
_atom_site_refinement_flags_adp
_atom_site_refinement_flags_occupancy
_atom_site_disorder_assembly
_atom_site_disorder_group
O3 O 1.0376(7) 0.2660(11) 0.6795(5) 0.080(2) Uani 1 1 d . . . . .
O8 O 0.8743(5) -0.4871(12) 0.8474(4) 0.079(2) Uani 1 1 d . . . . .
O7 O 0.5699(5) -0.0565(12) 0.8420(4) 0.0746(19) Uani 1 1 d . . . . .
O11 O 0.3412(7) -0.7894(13) 0.7038(5) 0.088(2) Uani 1 1 d . . . . .
O1 O 0.9041(5) -0.0036(12) 0.9759(4) 0.0760(19) Uani 1 1 d . . . . .
O10 O 0.5966(5) -0.5542(12) 0.9945(4) 0.0744(19) Uani 1 1 d . . . . .
O5 O 0.5608(5) -0.0492(12) 0.7131(3) 0.0729(18) Uani 1 1 d . . . . .
H5 H 0.535296 -0.053836 0.750270 0.109 Uiso 1 1 calc GR . . . .
O6 O 0.8295(6) -0.4751(13) 0.7191(4) 0.078(2) Uani 1 1 d . . . . .
H6A H 0.867921 -0.470484 0.755507 0.117 Uiso 1 1 calc GR . . . .
O9 O 0.4278(5) -0.5530(16) 0.8856(4) 0.092(3) Uani 1 1 d . . . . .
O2 O 1.0282(6) 0.0002(16) 0.8605(4) 0.094(3) Uani 1 1 d . . . . .
O12 O 0.3500(10) -0.8994(15) 0.5991(5) 0.116(3) Uani 1 1 d . . . . .
O4 O 0.9775(8) 0.4045(14) 0.5824(5) 0.108(3) Uani 1 1 d . . . . .
C32 C 0.7313(7) -0.5269(14) 0.9230(5) 0.063(2) Uani 1 1 d . . . . .
C31 C 0.6166(7) -0.5466(14) 0.9282(5) 0.061(2) Uani 1 1 d . . . . .
C7 C 0.6728(7) -0.0230(14) 0.7209(5) 0.064(2) Uani 1 1 d . . . . .
C30 C 0.5270(7) -0.5536(16) 0.8746(5) 0.067(2) Uani 1 1 d . . . . .
C12 C 0.8568(7) -0.0072(15) 0.9118(5) 0.063(2) Uani 1 1 d . . . . .
C8 C 0.7354(7) -0.0148(14) 0.7830(5) 0.060(2) Uani 1 1 d . . . . .
C33 C 0.7740(7) -0.5101(14) 0.8551(5) 0.064(2) Uani 1 1 d . . . . .
C18 C 0.9782(11) 0.2623(17) 0.6194(7) 0.078(3) Uani 1 1 d . . . . .
C37 C 0.3713(12) -0.772(2) 0.6409(8) 0.091(4) Uani 1 1 d . . . . .
C14 C 0.6732(7) -0.0361(14) 0.8448(5) 0.060(2) Uani 1 1 d . . . . .
C27 C 0.6858(7) -0.5208(13) 0.7967(5) 0.060(2) Uani 1 1 d . . . . .
C29 C 0.4922(7) -0.5749(14) 0.7491(5) 0.064(2) Uani 1 1 d . . . . .
C13 C 0.7414(8) -0.0228(14) 0.9100(5) 0.065(2) Uani 1 1 d . . . . .
C11 C 0.9265(7) 0.0018(15) 0.8541(5) 0.067(3) Uani 1 1 d . . . . .
C9 C 0.8568(7) 0.0108(14) 0.7875(5) 0.065(2) Uani 1 1 d . . . . .
C6 C 0.7287(8) 0.0039(14) 0.6613(5) 0.068(3) Uani 1 1 d . . . . .
H6 H 0.687159 -0.002614 0.619424 0.081 Uiso 1 1 calc R . . . .
C5 C 0.8436(8) 0.0395(14) 0.6646(5) 0.065(2) Uani 1 1 d . . . . .
C26 C 0.7206(8) -0.5060(15) 0.7298(5) 0.068(2) Uani 1 1 d . . . . .
C16 C 0.8155(8) -0.0218(16) 1.0166(5) 0.071(3) Uani 1 1 d . . . . .
C25 C 0.6397(9) -0.5218(16) 0.6742(6) 0.076(3) Uani 1 1 d . . . . .
H25 H 0.661690 -0.506930 0.630530 0.092 Uiso 1 1 calc R . . . .
C28 C 0.5659(8) -0.5530(15) 0.8054(5) 0.067(2) Uani 1 1 d . . . . .
C10 C 0.9077(8) 0.0440(14) 0.7278(5) 0.062(2) Uani 1 1 d . . . . .
C34 C 0.7846(7) -0.5228(17) 0.9888(5) 0.070(3) Uani 1 1 d . . . . .
H34 H 0.862474 -0.511931 1.000974 0.084 Uiso 1 1 calc R . . . .
C20 C 0.3644(8) -0.6146(17) 0.7447(6) 0.072(3) Uani 1 1 d . . . . .
H20 H 0.338831 -0.633880 0.789981 0.086 Uiso 1 1 calc R . . . .
C24 C 0.5289(8) -0.5590(15) 0.6844(5) 0.070(2) Uani 1 1 d . . . . .
C35 C 0.7001(8) -0.5378(16) 1.0315(5) 0.071(3) Uani 1 1 d . . . . .
C4 C 0.9144(10) 0.0709(18) 0.6042(6) 0.078(3) Uani 1 1 d . . . . .
C1 C 1.0347(9) 0.0841(17) 0.7188(6) 0.074(3) Uani 1 1 d . . . . .
H1 H 1.079278 0.096300 0.762561 0.089 Uiso 1 1 calc R . . . .
C23 C 0.4348(10) -0.577(2) 0.6262(6) 0.086(3) Uani 1 1 d . . . . .
C15 C 0.7162(8) -0.0343(15) 0.9796(5) 0.068(2) Uani 1 1 d . . . . .
H15 H 0.644485 -0.047826 0.995644 0.082 Uiso 1 1 calc R . . . .
C36 C 0.6976(8) -0.548(2) 1.1061(5) 0.081(3) Uani 1 1 d . . . . .
H36A H 0.647761 -0.447837 1.120846 0.122 Uiso 1 1 calc GR . . . .
H36B H 0.773129 -0.528298 1.127134 0.122 Uiso 1 1 calc GR . . . .
H36C H 0.670128 -0.675167 1.118498 0.122 Uiso 1 1 calc GR . . . .
C2 C 1.0793(9) -0.082(2) 0.6765(7) 0.094(4) Uani 1 1 d . . . . .
H2A H 1.073702 -0.206577 0.699922 0.113 Uiso 1 1 calc R . . . .
H2B H 1.158784 -0.059019 0.669266 0.113 Uiso 1 1 calc R . . . .
C3 C 1.0076(11) -0.088(2) 0.6089(7) 0.096(4) Uani 1 1 d . . . . .
H3A H 0.972257 -0.216629 0.603045 0.115 Uiso 1 1 calc R . . . .
H3B H 1.056928 -0.069146 0.572530 0.115 Uiso 1 1 calc R . . . .
C21 C 0.3022(11) -0.445(2) 0.7103(7) 0.095(4) Uani 1 1 d . . . . .
H21A H 0.315099 -0.326471 0.737152 0.114 Uiso 1 1 calc R . . . .
H21B H 0.220836 -0.471415 0.705840 0.114 Uiso 1 1 calc R . . . .
C38 C 0.4709(12) -0.571(3) 0.5560(6) 0.117(5) Uani 1 1 d . . . . .
H38A H 0.526582 -0.672021 0.550653 0.176 Uiso 1 1 calc GR . . . .
H38B H 0.503531 -0.444728 0.547816 0.176 Uiso 1 1 calc GR . . . .
H38C H 0.405804 -0.592617 0.524420 0.176 Uiso 1 1 calc GR . . . .
C17 C 0.8492(10) -0.022(2) 1.0904(6) 0.094(4) Uani 1 1 d . . . . .
H17A H 0.912886 -0.108613 1.099905 0.142 Uiso 1 1 calc GR . . . .
H17B H 0.786207 -0.065611 1.114396 0.142 Uiso 1 1 calc GR . . . .
H17C H 0.870339 0.109268 1.104744 0.142 Uiso 1 1 calc GR . . . .
C19 C 0.8468(11) 0.079(2) 0.5362(6) 0.096(4) Uani 1 1 d . . . . .
H19A H 0.790308 0.180681 0.536598 0.143 Uiso 1 1 calc GR . . . .
H19B H 0.809935 -0.045597 0.527165 0.143 Uiso 1 1 calc GR . . . .
H19C H 0.897217 0.106281 0.501725 0.143 Uiso 1 1 calc GR . . . .
C22 C 0.3446(12) -0.415(2) 0.6409(8) 0.106(5) Uani 1 1 d . . . . .
H22A H 0.379208 -0.285392 0.638636 0.127 Uiso 1 1 calc R . . . .
H22B H 0.280725 -0.420729 0.606721 0.127 Uiso 1 1 calc R . . . .
O13 O 0.7542(17) 0.586(4) 0.5296(11) 0.241(9) Uani 1 1 d . . . . .

loop_
_atom_site_aniso_label
_atom_site_aniso_U_11
_atom_site_aniso_U_22
_atom_site_aniso_U_33
_atom_site_aniso_U_23
_atom_site_aniso_U_13
_atom_site_aniso_U_12
O3 0.077(4) 0.065(5) 0.098(6) 0.000(4) 0.016(4) -0.014(4)
O8 0.055(4) 0.078(5) 0.103(5) -0.008(5) -0.001(3) -0.013(4)
O7 0.054(3) 0.074(5) 0.097(5) 0.003(4) 0.009(3) 0.003(4)
O11 0.087(5) 0.070(5) 0.101(7) -0.005(5) -0.031(5) -0.004(4)
O1 0.062(3) 0.079(5) 0.085(5) -0.001(4) -0.005(3) -0.007(4)
O10 0.057(3) 0.074(5) 0.090(5) -0.006(4) -0.003(3) -0.005(4)
O5 0.060(3) 0.074(5) 0.084(4) -0.004(5) 0.000(3) -0.001(4)
O6 0.072(4) 0.072(5) 0.091(5) 0.004(5) 0.011(3) -0.003(4)
O9 0.056(4) 0.129(8) 0.090(5) -0.011(6) -0.003(3) -0.007(5)
O2 0.056(4) 0.130(8) 0.095(5) 0.005(6) 0.001(3) -0.011(5)
O12 0.145(8) 0.084(6) 0.112(7) -0.032(6) -0.033(6) -0.009(6)
O4 0.137(7) 0.074(6) 0.113(7) 0.021(6) 0.020(6) -0.018(6)
C32 0.060(4) 0.038(4) 0.091(7) 0.006(5) -0.003(4) 0.003(4)
C31 0.061(4) 0.043(5) 0.079(6) -0.001(5) 0.001(4) 0.007(4)
C7 0.058(5) 0.042(5) 0.093(7) -0.007(5) 0.005(4) 0.003(4)
C30 0.049(4) 0.064(6) 0.088(7) -0.004(6) 0.000(4) 0.004(5)
C12 0.061(5) 0.045(5) 0.084(7) -0.006(5) 0.008(4) -0.002(4)
C8 0.058(4) 0.039(4) 0.084(6) 0.003(5) 0.000(4) 0.006(4)
C33 0.058(5) 0.036(4) 0.096(7) -0.008(5) 0.002(4) 0.006(4)
C18 0.090(7) 0.063(7) 0.084(8) -0.001(6) 0.024(6) -0.004(6)
C37 0.091(8) 0.076(8) 0.098(10) -0.012(7) -0.037(7) 0.007(6)
C14 0.052(4) 0.045(5) 0.082(6) -0.002(5) 0.008(4) 0.006(4)
C27 0.052(4) 0.036(4) 0.090(6) -0.007(5) 0.000(4) 0.004(4)
C29 0.064(5) 0.042(5) 0.084(7) 0.004(5) 0.000(4) 0.004(4)
C13 0.063(4) 0.038(4) 0.093(7) 0.002(5) -0.002(4) -0.005(4)
C11 0.050(5) 0.053(6) 0.099(7) -0.002(6) 0.002(4) -0.009(5)
C9 0.055(4) 0.041(5) 0.099(7) 0.002(5) 0.009(4) -0.001(4)
C6 0.064(5) 0.048(5) 0.090(7) -0.009(5) 0.003(4) 0.007(5)
C5 0.071(6) 0.039(5) 0.085(7) 0.000(5) 0.008(5) 0.003(4)
C26 0.070(5) 0.044(5) 0.089(7) -0.008(6) 0.001(5) 0.006(5)
C16 0.063(5) 0.058(6) 0.092(7) 0.002(6) 0.008(5) 0.006(5)
C25 0.098(7) 0.051(6) 0.080(7) 0.000(6) 0.010(5) -0.001(6)
C28 0.066(5) 0.053(6) 0.081(6) 0.004(5) -0.002(4) 0.004(5)
C10 0.059(5) 0.043(5) 0.085(7) -0.005(5) 0.010(5) 0.001(4)
C34 0.053(4) 0.063(6) 0.094(7) -0.003(6) 0.000(4) -0.006(5)
C20 0.061(5) 0.072(7) 0.079(7) -0.018(6) -0.011(4) 0.006(5)
C24 0.079(6) 0.045(5) 0.084(7) 0.000(5) -0.004(5) 0.009(5)
C35 0.078(6) 0.058(6) 0.076(6) 0.005(6) -0.003(5) 0.010(5)
C4 0.091(7) 0.064(6) 0.080(7) 0.003(6) 0.011(6) 0.004(6)
C1 0.063(6) 0.071(7) 0.088(8) 0.010(6) 0.005(5) -0.006(5)
C23 0.095(7) 0.072(7) 0.085(8) -0.007(7) -0.020(6) -0.005(7)
C15 0.063(5) 0.051(5) 0.092(7) 0.008(6) 0.016(4) 0.001(5)
C36 0.068(5) 0.083(8) 0.090(7) -0.003(7) -0.007(4) 0.000(6)
C2 0.068(6) 0.078(8) 0.139(11) 0.024(9) 0.017(6) 0.011(7)
C3 0.100(8) 0.074(8) 0.119(10) 0.004(8) 0.046(8) 0.015(7)
C21 0.084(7) 0.074(8) 0.123(11) -0.030(8) -0.022(7) 0.023(6)
C38 0.119(10) 0.136(14) 0.092(9) 0.013(11) -0.023(7) 0.004(11)
C17 0.086(7) 0.112(10) 0.084(7) 0.005(9) 0.001(5) 0.010(8)
C19 0.099(8) 0.101(10) 0.086(9) -0.008(8) 0.007(7) -0.009(8)
C22 0.105(10) 0.077(9) 0.128(12) 0.009(9) -0.032(8) 0.023(7)
O13 0.194(16) 0.26(2) 0.27(2) 0.042(19) -0.018(15) 0.016(17)

loop_
_atom_type_symbol
_atom_type_description
_atom_type_scat_dispersion_real
_atom_type_scat_dispersion_imag
_atom_type_scat_source
C C 0.0181 0.0091 'International Tables Vol C Tables 4.2.6.8 and 6.1.1.4'
H H 0.0000 0.0000 'International Tables Vol C Tables 4.2.6.8 and 6.1.1.4'
O O 0.0492 0.0322 'International Tables Vol C Tables 4.2.6.8 and 6.1.1.4'

loop_
_geom_angle_atom_site_label_1
_geom_angle_atom_site_label_2
_geom_angle_atom_site_label_3
_geom_angle
_geom_angle_site_symmetry_1
_geom_angle_site_symmetry_3
_geom_angle_publ_flag
C18 O3 C1 115.3(9) . . ?
C37 O11 C20 113.6(10) . . ?
C12 O1 C16 106.2(7) . . ?
C31 O10 C35 107.4(7) . . ?
C7 O5 H5 109.5 . . ?
C26 O6 H6A 109.5 . . ?
C31 C32 C33 119.1(9) . . ?
C31 C32 C34 107.5(8) . . ?
C34 C32 C33 133.4(8) . . ?
O10 C31 C32 109.1(8) . . ?
O10 C31 C30 122.8(8) . . ?
C32 C31 C30 128.1(9) . . ?
O5 C7 C8 124.1(9) . . ?
O5 C7 C6 116.5(9) . . ?
C8 C7 C6 119.3(8) . . ?
O9 C30 C31 121.9(9) . . ?
O9 C30 C28 123.0(9) . . ?
C31 C30 C28 115.0(8) . . ?
O1 C12 C13 111.2(8) . . ?
O1 C12 C11 121.6(8) . . ?
C13 C12 C11 127.2(9) . . ?
C7 C8 C14 117.9(8) . . ?
C7 C8 C9 121.0(9) . . ?
C9 C8 C14 121.1(9) . . ?
O8 C33 C32 122.1(9) . . ?
O8 C33 C27 122.0(9) . . ?
C32 C33 C27 115.9(8) . . ?
O3 C18 C4 114.1(10) . . ?
O4 C18 O3 120.3(11) . . ?
O4 C18 C4 125.6(13) . . ?
O11 C37 C23 114.7(11) . . ?
O12 C37 O11 121.7(14) . . ?
O12 C37 C23 123.7(15) . . ?
O7 C14 C8 122.0(9) . . ?
O7 C14 C13 121.2(8) . . ?
C13 C14 C8 116.7(8) . . ?
C26 C27 C33 119.0(8) . . ?
C26 C27 C28 118.6(8) . . ?
C28 C27 C33 122.3(9) . . ?
C28 C29 C20 128.6(10) . . ?
C28 C29 C24 121.5(9) . . ?
C24 C29 C20 109.8(9) . . ?
C12 C13 C14 120.1(9) . . ?
C12 C13 C15 105.2(9) . . ?
C15 C13 C14 134.6(8) . . ?
O2 C11 C12 122.5(10) . . ?
O2 C11 C9 124.4(9) . . ?
C12 C11 C9 113.0(7) . . ?
C8 C9 C11 121.3(9) . . ?
C10 C9 C8 117.6(9) . . ?
C10 C9 C11 121.1(8) . . ?
C7 C6 H6 119.7 . . ?
C5 C6 C7 120.6(10) . . ?
C5 C6 H6 119.7 . . ?
C6 C5 C10 120.1(9) . . ?
C6 C5 C4 125.9(10) . . ?
C10 C5 C4 114.0(9) . . ?
O6 C26 C27 120.9(9) . . ?
O6 C26 C25 119.1(10) . . ?
C25 C26 C27 120.0(9) . . ?
O1 C16 C17 115.2(8) . . ?
C15 C16 O1 110.8(9) . . ?
C15 C16 C17 134.1(9) . . ?
C26 C25 H25 120.2 . . ?
C24 C25 C26 119.7(10) . . ?
C24 C25 H25 120.2 . . ?
C27 C28 C30 119.2(8) . . ?
C29 C28 C30 122.3(9) . . ?
C29 C28 C27 118.5(9) . . ?
C9 C10 C5 121.2(8) . . ?
C9 C10 C1 128.0(10) . . ?
C5 C10 C1 110.8(9) . . ?
C32 C34 H34 126.7 . . ?
C35 C34 C32 106.5(8) . . ?
C35 C34 H34 126.7 . . ?
O11 C20 C29 108.5(8) . . ?
O11 C20 H20 110.2 . . ?
O11 C20 C21 108.3(9) . . ?
C29 C20 H20 110.2 . . ?
C21 C20 C29 109.4(10) . . ?
C21 C20 H20 110.2 . . ?
C29 C24 C23 115.3(9) . . ?
C25 C24 C29 121.7(10) . . ?
C25 C24 C23 122.9(10) . . ?
O10 C35 C36 116.0(8) . . ?
C34 C35 O10 109.5(9) . . ?
C34 C35 C36 134.3(9) . . ?
C18 C4 C5 104.8(9) . . ?
C18 C4 C3 104.6(10) . . ?
C5 C4 C3 106.6(10) . . ?
C19 C4 C18 111.3(11) . . ?
C19 C4 C5 115.1(10) . . ?
C19 C4 C3 113.6(11) . . ?
O3 C1 C10 106.0(8) . . ?
O3 C1 H1 111.5 . . ?
O3 C1 C2 107.9(9) . . ?
C10 C1 H1 111.5 . . ?
C2 C1 C10 108.2(9) . . ?
C2 C1 H1 111.5 . . ?
C37 C23 C22 102.8(11) . . ?
C24 C23 C37 104.8(10) . . ?
C24 C23 C22 105.0(10) . . ?
C38 C23 C37 112.1(13) . . ?
C38 C23 C24 117.2(11) . . ?
C38 C23 C22 113.6(12) . . ?
C13 C15 H15 126.7 . . ?
C16 C15 C13 106.6(8) . . ?
C16 C15 H15 126.7 . . ?
C35 C36 H36A 109.5 . . ?
C35 C36 H36B 109.5 . . ?
C35 C36 H36C 109.5 . . ?
H36A C36 H36B 109.5 . . ?
H36A C36 H36C 109.5 . . ?
H36B C36 H36C 109.5 . . ?
C1 C2 H2A 110.0 . . ?
C1 C2 H2B 110.0 . . ?
C1 C2 C3 108.3(10) . . ?
H2A C2 H2B 108.4 . . ?
C3 C2 H2A 110.0 . . ?
C3 C2 H2B 110.0 . . ?
C4 C3 H3A 109.2 . . ?
C4 C3 H3B 109.2 . . ?
C2 C3 C4 112.0(11) . . ?
C2 C3 H3A 109.2 . . ?
C2 C3 H3B 109.2 . . ?
H3A C3 H3B 107.9 . . ?
C20 C21 H21A 109.8 . . ?
C20 C21 H21B 109.8 . . ?
C20 C21 C22 109.4(10) . . ?
H21A C21 H21B 108.2 . . ?
C22 C21 H21A 109.8 . . ?
C22 C21 H21B 109.8 . . ?
C23 C38 H38A 109.5 . . ?
C23 C38 H38B 109.5 . . ?
C23 C38 H38C 109.5 . . ?
H38A C38 H38B 109.5 . . ?
H38A C38 H38C 109.5 . . ?
H38B C38 H38C 109.5 . . ?
C16 C17 H17A 109.5 . . ?
C16 C17 H17B 109.5 . . ?
C16 C17 H17C 109.5 . . ?
H17A C17 H17B 109.5 . . ?
H17A C17 H17C 109.5 . . ?
H17B C17 H17C 109.5 . . ?
C4 C19 H19A 109.5 . . ?
C4 C19 H19B 109.5 . . ?
C4 C19 H19C 109.5 . . ?
H19A C19 H19B 109.5 . . ?
H19A C19 H19C 109.5 . . ?
H19B C19 H19C 109.5 . . ?
C23 C22 H22A 109.6 . . ?
C23 C22 H22B 109.6 . . ?
C21 C22 C23 110.4(11) . . ?
C21 C22 H22A 109.6 . . ?
C21 C22 H22B 109.6 . . ?
H22A C22 H22B 108.1 . . ?

loop_
_geom_bond_atom_site_label_1
_geom_bond_atom_site_label_2
_geom_bond_distance
_geom_bond_site_symmetry_2
_geom_bond_publ_flag
O3 C18 1.332(16) . ?
O3 C1 1.463(13) . ?
O8 C33 1.212(11) . ?
O7 C14 1.219(10) . ?
O11 C37 1.332(17) . ?
O11 C20 1.450(13) . ?
O1 C12 1.345(12) . ?
O1 C16 1.376(12) . ?
O10 C31 1.357(11) . ?
O10 C35 1.373(11) . ?
O5 H5 0.8200 . ?
O5 C7 1.325(10) . ?
O6 H6A 0.8200 . ?
O6 C26 1.331(12) . ?
O9 C30 1.203(11) . ?
O2 C11 1.192(11) . ?
O12 C37 1.209(15) . ?
O4 C18 1.214(14) . ?
C32 C31 1.369(12) . ?
C32 C33 1.479(14) . ?
C32 C34 1.402(14) . ?
C31 C30 1.435(13) . ?
C7 C8 1.383(13) . ?
C7 C6 1.411(14) . ?
C30 C28 1.482(14) . ?
C12 C13 1.359(13) . ?
C12 C11 1.462(14) . ?
C8 C14 1.486(13) . ?
C8 C9 1.433(12) . ?
C33 C27 1.492(13) . ?
C18 C4 1.518(17) . ?
C37 C23 1.558(19) . ?
C14 C13 1.468(14) . ?
C27 C26 1.424(14) . ?
C27 C28 1.451(12) . ?
C29 C28 1.364(14) . ?
C29 C20 1.523(13) . ?
C29 C24 1.392(14) . ?
C13 C15 1.440(14) . ?
C11 C9 1.499(14) . ?
C9 C10 1.389(14) . ?
C6 H6 0.9300 . ?
C6 C5 1.368(14) . ?
C5 C10 1.409(15) . ?
C5 C4 1.530(15) . ?
C26 C25 1.401(15) . ?
C16 C15 1.329(14) . ?
C16 C17 1.486(15) . ?
C25 H25 0.9300 . ?
C25 C24 1.358(14) . ?
C10 C1 1.542(13) . ?
C34 H34 0.9300 . ?
C34 C35 1.361(14) . ?
C20 H20 0.9800 . ?
C20 C21 1.499(17) . ?
C24 C23 1.538(14) . ?
C35 C36 1.484(14) . ?
C4 C3 1.536(17) . ?
C4 C19 1.509(17) . ?
C1 H1 0.9800 . ?
C1 C2 1.525(17) . ?
C23 C38 1.489(17) . ?
C23 C22 1.576(18) . ?
C15 H15 0.9300 . ?
C36 H36A 0.9600 . ?
C36 H36B 0.9600 . ?
C36 H36C 0.9600 . ?
C2 H2A 0.9700 . ?
C2 H2B 0.9700 . ?
C2 C3 1.527(18) . ?
C3 H3A 0.9700 . ?
C3 H3B 0.9700 . ?
C21 H21A 0.9700 . ?
C21 H21B 0.9700 . ?
C21 C22 1.52(2) . ?
C38 H38A 0.9600 . ?
C38 H38B 0.9600 . ?
C38 H38C 0.9600 . ?
C17 H17A 0.9600 . ?
C17 H17B 0.9600 . ?
C17 H17C 0.9600 . ?
C19 H19A 0.9600 . ?
C19 H19B 0.9600 . ?
C19 H19C 0.9600 . ?
C22 H22A 0.9700 . ?
C22 H22B 0.9700 . ?

loop_
_twin_individual_id
_twin_individual_mass_fraction_refined
1 -0.2(8)
2 1.2(8)
